data_1541715
loop_
_publ_author_name
'Mironov, Yu.V.'
'Virovets, A.V.'
'Sheldrick, W.S.'
'Fedorov, V.E.'

_publ_section_title
;
 Novel inorganic polymeric compounds based on the Re4 chalcocyanide
 cluster complexes: synthesis and crystal structures of Mn2 (Re4 Se4 (C
 N)12) * 6(H2 O), Cd2 (Re4 Te4 (C N)12) * 6(H2 O), Cu2 (Re4 Te4 (C N)12) *
 4(H2 O) and K4 Re4 Se4 (C N)12 * 6(H2 O)
;
_journal_name_full Polyhedron
_journal_page_first 969
_journal_page_last 974
_journal_volume 20
_journal_year 2001
_chemical_formula_sum 'C12 H8 Cu2 N12 O4 Re4 Te4'
_chemical_name_systematic 'Cu2 (Te4 (Re (C N)3)4) (H2 O)4'
_space_group_IT_number 74
_symmetry_space_group_name_Hall '-I 2b 2'
_symmetry_space_group_name_H-M 'I m m a'
_cell_angle_alpha 90
_cell_angle_beta 90
_cell_angle_gamma 90
_cell_formula_units_Z 4
_cell_length_a 10.19
_cell_length_b 15.181
_cell_length_c 18.953
_cell_volume 2931.923
_citation_journal_id_ASTM PLYHDE
_cod_data_source_file Mironov_PLYHDE_2001_377.cif
_cod_data_source_block C12H8Cu2N12O4Re4Te4
_cod_original_cell_volume 2931.922
_cod_database_code 1541715

loop_
_symmetry_equiv_pos_as_xyz
x,y,z
-x,-y+1/2,z
x,-y,-z
-x,y+1/2,-z
-x,-y,-z
x,y-1/2,-z
-x,y,z
x,-y-1/2,z
x+1/2,y+1/2,z+1/2
-x+1/2,-y+1,z+1/2
x+1/2,-y+1/2,-z+1/2
-x+1/2,y+1,-z+1/2
-x+1/2,-y+1/2,-z+1/2
x+1/2,y,-z+1/2
-x+1/2,y+1/2,z+1/2
x+1/2,-y,z+1/2

loop_
_atom_site_label
_atom_site_type_symbol
_atom_site_fract_x
_atom_site_fract_y
_atom_site_fract_z
_atom_site_occupancy
_atom_site_U_iso_or_equiv
N4 N-3 0.365 0.9033 0.4935 1 0.0
Re2 Re+4 0.14299 0.75 0.48259 1 0.0
C4 C+2 0.293 0.8456 0.4894 1 0.0
O1 O-2 0 0.4746 0.1202 1 0.0
Cu1 Cu+2 0 0.5 0 1 0.0
Te1 Te-2 0 0.61124 0.51198 1 0.0
N2 N-3 0.1911 0.4885 0.3572 1 0.0
C3 C+2 0.1699 0.75 0.5923 1 0.0
C2 C+2 0.1306 0.5493 0.3654 1 0.0
C1 C+2 0 0.6414 0.2665 1 0.0
N1 N-3 0 0.6322 0.2062 1 0.0
N3 N-3 0.1894 0.75 0.6503 1 0.0
Re1 Re+4 0 0.65603 0.37659 1 0.0
Cu2 Cu+2 0.25 0.75 0.75 1 0.0
O2 O-2 0.29 0.6273 0.7427 0.5 0.0
Te2 Te-2 0.2121 0.75 0.3488 1 0.0
